data_4319301
loop_
_publ_author_name
'Helen A. Jones'
'Thomas A. Hamor'
'Christopher J. Jones'
'Ferida S. McQuillan'
'Keith Paxton'
'Natalie M. Rowley'

_publ_section_title
;
 Syntheses of Metallomacrocycles Containing Metal Amide Linkages. The
 X-ray Crystal Structure of syn-[{Mo(NO)[HB(3,5-
 Me2C3HN2)3]}{(4-NHC6H4)2CO}]2
;
_journal_name_full 'Inorganic Chemistry'
_journal_page_first 1052
_journal_page_last 1056
_journal_paper_doi 10.1021/ic000749a
_journal_volume 40
_journal_year 2001
_chemical_formula_sum 'C56.5 H75 B2 Cl Mo2 N18 O9'
_chemical_formula_weight 1399.29
_chemical_name_systematic
;
?
;
_space_group_IT_number 14
_symmetry_cell_setting monoclinic
_symmetry_space_group_name_Hall '-P 2ybc'
_symmetry_space_group_name_H-M 'P 1 21/c 1'
_atom_sites_solution_hydrogens geom
_atom_sites_solution_primary direct
_atom_sites_solution_secondary difmap
_audit_creation_method SHELXL
_cell_angle_alpha 90.00
_cell_angle_beta 97.45(2)
_cell_angle_gamma 90.00
_cell_formula_units_Z 4
_cell_length_a 17.075(2)
_cell_length_b 21.067(3)
_cell_length_c 21.429(3)
_cell_measurement_temperature 294(2)
_cell_volume 7643.3(18)
_computing_structure_refinement 'SHELXL-93 (Sheldrick, 1993)'
_computing_structure_solution TeXsan
_diffrn_ambient_temperature 294(2)
_diffrn_measurement_device 'Rigaku R-axis II area detector'
_diffrn_measurement_method 'image-plate scans'
_diffrn_radiation_monochromator graphite
_diffrn_radiation_source 'rotating anode'
_diffrn_radiation_type MoKa
_diffrn_radiation_wavelength 0.71070
_diffrn_reflns_av_R_equivalents 0.0627
_diffrn_reflns_av_sigmaI/netI 0.0529
_diffrn_reflns_limit_h_max 18
_diffrn_reflns_limit_h_min -17
_diffrn_reflns_limit_k_max 22
_diffrn_reflns_limit_k_min -22
_diffrn_reflns_limit_l_max 21
_diffrn_reflns_limit_l_min -22
_diffrn_reflns_number 29125
_diffrn_reflns_theta_max 22.01
_diffrn_reflns_theta_min 1.20
_exptl_absorpt_coefficient_mu 0.420
_exptl_crystal_density_diffrn 1.216
_exptl_crystal_F_000 2892
_exptl_crystal_size_max 0.4
_exptl_crystal_size_mid 0.25
_exptl_crystal_size_min 0.25
_refine_diff_density_max 0.793
_refine_diff_density_min -0.514
_refine_diff_density_rms 0.127
_refine_ls_extinction_method none
_refine_ls_goodness_of_fit_all 1.137
_refine_ls_goodness_of_fit_obs 1.174
_refine_ls_matrix_type full
_refine_ls_number_parameters 836
_refine_ls_number_reflns 9137
_refine_ls_number_restraints 0
_refine_ls_restrained_S_all 1.137
_refine_ls_restrained_S_obs 1.174
_refine_ls_R_factor_all 0.0810
_refine_ls_R_factor_obs 0.0649
_refine_ls_shift/esd_max 0.006
_refine_ls_shift/esd_mean 0.001
_refine_ls_structure_factor_coef Fsqd
_refine_ls_weighting_details 'w=1/[s^2^(Fo^2^)+( 0.1262P)^2^+4.1088P] where P=(Fo^2^+2Fc^2^)/3'
_refine_ls_weighting_scheme calc
_refine_ls_wR_factor_all 0.2051
_refine_ls_wR_factor_obs 0.1926
_reflns_number_observed 7630
_reflns_number_total 9137
_reflns_observed_criterion >2sigma(I)
_cod_data_source_file ic000749a.cif
_cod_data_source_block jones25ccrn
_cod_depositor_comments
;
The following automatic conversions were performed:

'_refine_ls_weighting_scheme' value 'calc w=1/[s^2^(Fo^2^)+(
0.1262P)^2^+4.1088P] where P=(Fo^2^+2Fc^2^)/3' was changed to 'calc'.
New tag '_refine_ls_weighting_details' was created. The value of the
new tag was set to 'w=1/[s^2^(Fo^2^)+( 0.1262P)^2^+4.1088P] where
P=(Fo^2^+2Fc^2^)/3'.

Automatic conversion script
Id: cif_fix_values 3143 2015-03-26 13:38:13Z robertas 
;
_cod_original_cell_volume 7643.3(16)
_cod_original_formula_sum 'C56.50 H75 B2 Cl Mo2 N18 O9'
_cod_database_code 4319301

loop_
_symmetry_equiv_pos_as_xyz
'x, y, z'
'-x, y+1/2, -z+1/2'
'-x, -y, -z'
'x, -y-1/2, z-1/2'

loop_
_atom_site_aniso_label
_atom_site_aniso_U_11
_atom_site_aniso_U_22
_atom_site_aniso_U_33
_atom_site_aniso_U_23
_atom_site_aniso_U_13
_atom_site_aniso_U_12
Mo1 0.0525(4) 0.0461(4) 0.0569(4) -0.0070(3) 0.0171(3) 0.0012(3)
O1 0.070(3) 0.066(3) 0.108(4) -0.006(3) 0.052(3) -0.002(3)
O2 0.139(5) 0.094(4) 0.063(4) -0.015(3) -0.012(4) 0.043(4)
N1 0.064(4) 0.047(3) 0.065(4) -0.003(3) 0.025(3) -0.003(3)
N2 0.054(3) 0.062(4) 0.060(4) -0.014(3) 0.011(3) 0.004(3)
N3 0.052(3) 0.072(4) 0.061(4) -0.006(3) 0.017(3) 0.012(3)
N4 0.049(3) 0.055(3) 0.061(3) -0.009(3) 0.010(3) 0.005(3)
N5 0.061(3) 0.055(3) 0.058(4) -0.017(3) 0.011(3) 0.007(3)
N6 0.063(4) 0.056(4) 0.062(4) -0.002(3) 0.012(3) 0.005(3)
N7 0.068(4) 0.045(3) 0.072(4) -0.009(3) 0.012(3) 0.013(3)
N8 0.057(3) 0.052(3) 0.068(4) -0.003(3) 0.030(3) 0.001(3)
N9 0.062(3) 0.054(3) 0.065(4) -0.009(3) 0.020(3) 0.005(3)
C1 0.066(5) 0.088(6) 0.098(6) -0.012(5) 0.020(4) -0.023(4)
C2 0.057(4) 0.082(5) 0.067(5) 0.000(4) 0.012(4) -0.008(4)
C3 0.047(4) 0.116(7) 0.095(6) -0.019(5) 0.027(4) 0.000(5)
C4 0.068(5) 0.090(6) 0.090(6) -0.018(5) 0.022(5) 0.011(5)
C5 0.091(7) 0.132(9) 0.146(10) -0.038(8) 0.054(7) 0.021(6)
C6 0.061(5) 0.081(5) 0.093(6) -0.015(5) 0.001(4) 0.018(4)
C7 0.054(4) 0.061(4) 0.067(5) -0.008(4) 0.012(4) -0.001(3)
C8 0.069(5) 0.072(5) 0.066(5) -0.006(4) 0.001(4) 0.001(4)
C9 0.069(5) 0.062(5) 0.065(5) -0.011(4) 0.010(4) 0.002(4)
C10 0.123(8) 0.089(6) 0.080(6) -0.030(5) 0.007(5) 0.024(6)
C11 0.103(7) 0.081(6) 0.071(5) 0.012(4) 0.017(5) -0.001(5)
C12 0.075(5) 0.064(5) 0.068(5) 0.003(4) 0.008(4) 0.001(4)
C13 0.111(7) 0.053(5) 0.093(7) 0.009(4) 0.002(5) 0.005(5)
C14 0.082(5) 0.067(6) 0.078(6) -0.005(4) 0.006(4) 0.011(4)
C15 0.161(10) 0.058(6) 0.130(9) -0.011(5) 0.026(7) 0.031(6)
C16 0.056(4) 0.050(4) 0.047(4) -0.006(3) 0.012(3) -0.003(3)
C17 0.059(4) 0.063(5) 0.057(4) -0.001(3) 0.022(3) -0.002(4)
C18 0.069(5) 0.054(4) 0.055(4) 0.002(3) 0.018(3) -0.012(4)
C19 0.056(4) 0.050(4) 0.041(3) 0.002(3) 0.012(3) 0.002(3)
C20 0.054(4) 0.061(4) 0.046(4) 0.000(3) 0.016(3) 0.004(3)
C21 0.059(4) 0.050(4) 0.058(4) -0.001(3) 0.022(3) -0.002(3)
C22 0.060(4) 0.047(4) 0.054(4) -0.002(3) 0.018(3) -0.013(3)
C23 0.083(5) 0.054(4) 0.052(4) 0.004(3) 0.010(4) 0.012(4)
C24 0.082(5) 0.047(4) 0.049(4) -0.002(3) 0.008(4) 0.011(3)
C25 0.069(4) 0.047(4) 0.053(4) -0.001(3) 0.017(3) 0.001(3)
C26 0.055(4) 0.063(4) 0.058(4) 0.000(4) 0.003(3) -0.001(3)
C27 0.059(4) 0.052(4) 0.062(5) -0.002(3) 0.015(3) 0.001(3)
C28 0.095(5) 0.059(5) 0.045(4) 0.001(3) 0.003(4) 0.016(4)
B1 0.057(5) 0.058(5) 0.073(6) -0.016(4) 0.014(4) 0.012(4)
Mo1' 0.0597(4) 0.0479(4) 0.0523(4) -0.0108(3) 0.0161(3) -0.0037(3)
O1' 0.082(3) 0.063(3) 0.096(4) -0.026(3) 0.013(3) -0.013(3)
O2' 0.108(4) 0.058(3) 0.054(3) 0.018(2) 0.031(3) 0.013(3)
N1' 0.066(4) 0.055(4) 0.056(3) -0.014(3) 0.015(3) -0.010(3)
N2' 0.058(3) 0.051(3) 0.059(4) -0.007(3) 0.017(3) 0.001(3)
N3' 0.058(3) 0.050(3) 0.059(3) -0.012(3) 0.017(3) -0.002(3)
N4' 0.066(4) 0.051(3) 0.056(4) -0.011(3) 0.016(3) -0.001(3)
N5' 0.060(3) 0.057(4) 0.053(3) -0.005(3) 0.019(3) -0.011(3)
N6' 0.065(3) 0.057(4) 0.054(4) -0.008(3) 0.010(3) -0.004(3)
N7' 0.058(3) 0.059(4) 0.061(4) -0.011(3) 0.018(3) 0.001(3)
N8' 0.071(4) 0.048(3) 0.055(3) -0.011(3) 0.011(3) 0.000(3)
N9' 0.072(4) 0.046(3) 0.064(4) -0.009(3) 0.025(3) -0.002(3)
C1' 0.066(5) 0.067(5) 0.099(6) -0.016(4) 0.026(4) -0.013(4)
C2' 0.054(4) 0.055(4) 0.054(4) -0.001(3) 0.011(3) 0.000(3)
C3' 0.062(4) 0.054(4) 0.073(5) -0.008(4) 0.015(4) -0.010(3)
C4' 0.069(5) 0.046(4) 0.057(4) -0.005(3) 0.009(3) 0.001(3)
C5' 0.078(5) 0.056(5) 0.101(6) -0.027(4) 0.021(4) -0.001(4)
C6' 0.101(6) 0.068(5) 0.085(6) 0.016(4) 0.030(5) 0.005(5)
C7' 0.062(4) 0.063(5) 0.061(5) 0.002(4) 0.010(4) -0.006(4)
C8' 0.080(5) 0.083(6) 0.054(5) 0.006(4) 0.016(4) -0.006(4)
C9' 0.066(4) 0.078(5) 0.056(5) -0.001(4) 0.017(4) -0.003(4)
C10' 0.131(8) 0.103(7) 0.073(6) -0.016(5) 0.053(6) 0.004(6)
C11' 0.089(6) 0.086(6) 0.065(5) -0.017(4) -0.009(4) -0.007(5)
C12' 0.068(5) 0.065(5) 0.065(5) -0.005(4) 0.011(4) -0.010(4)
C13' 0.071(5) 0.096(6) 0.074(6) 0.002(5) -0.003(4) 0.007(5)
C14' 0.060(5) 0.079(5) 0.083(6) -0.001(5) 0.016(4) 0.009(4)
C15' 0.096(7) 0.116(8) 0.112(7) -0.019(6) 0.018(6) 0.045(6)
C16' 0.075(5) 0.051(4) 0.049(4) -0.010(3) 0.021(4) 0.000(3)
C17' 0.082(5) 0.068(5) 0.063(5) -0.024(4) 0.006(4) 0.004(4)
C18' 0.075(5) 0.075(5) 0.061(5) -0.017(4) -0.003(4) 0.016(4)
C19' 0.089(5) 0.055(4) 0.046(4) 0.002(3) 0.015(4) 0.009(4)
C20' 0.086(5) 0.044(4) 0.059(4) -0.003(3) 0.023(4) -0.006(4)
C21' 0.065(4) 0.058(5) 0.067(5) -0.009(4) 0.015(4) 0.000(4)
C22' 0.063(4) 0.050(4) 0.058(4) -0.007(3) 0.017(3) -0.005(3)
C23' 0.078(5) 0.056(4) 0.044(4) 0.003(3) 0.017(3) 0.008(4)
C24' 0.070(4) 0.052(4) 0.049(4) 0.003(3) 0.010(3) 0.011(3)
C25' 0.062(4) 0.047(4) 0.047(4) 0.002(3) 0.011(3) 0.001(3)
C26' 0.079(5) 0.060(5) 0.051(4) 0.009(3) 0.013(4) 0.013(4)
C27' 0.082(5) 0.051(4) 0.061(5) 0.007(3) 0.015(4) 0.020(4)
C28' 0.062(4) 0.050(4) 0.047(4) -0.001(3) 0.011(3) 0.001(3)
B1' 0.062(5) 0.060(5) 0.065(5) -0.014(4) 0.024(4) 0.002(4)
Cl1 0.144(10) 0.178(12) 0.091(7) 0.050(8) 0.034(7) 0.030(9)
Cl2 0.168(11) 0.197(13) 0.202(14) -0.049(11) 0.000(10) 0.090(10)
Cl3 0.090(11) 0.133(17) 0.196(24) 0.033(15) -0.043(14) -0.050(11)
Cl4 0.184(26) 0.384(51) 0.097(15) -0.079(22) 0.017(16) 0.058(30)
C100 0.101(23) 0.364(76) 0.381(79) -0.252(65) -0.025(37) 0.053(34)

loop_
_atom_site_label
_atom_site_type_symbol
_atom_site_fract_x
_atom_site_fract_y
_atom_site_fract_z
_atom_site_U_iso_or_equiv
_atom_site_thermal_displace_type
_atom_site_occupancy
_atom_site_calc_flag
_atom_site_refinement_flags
_atom_site_disorder_group
Mo1 Mo 0.84587(3) -0.15905(3) -0.05167(3) 0.0510(2) Uani 1 d . .
O1 O 0.6951(3) -0.1331(2) -0.0020(3) 0.078(2) Uani 1 d . .
O2 O 0.9306(4) 0.0057(3) 0.2923(3) 0.101(2) Uani 1 d . .
N1 N 0.7566(3) -0.1433(2) -0.0229(3) 0.0573(14) Uani 1 d . .
N2 N 0.9619(3) -0.1792(3) -0.0857(3) 0.0586(14) Uani 1 d . .
N3 N 0.9685(3) -0.2324(3) -0.1221(3) 0.0610(15) Uani 1 d . .
N4 N 0.7910(3) -0.2003(3) -0.1416(3) 0.0544(14) Uani 1 d . .
N5 N 0.8269(3) -0.2493(2) -0.1686(3) 0.0577(15) Uani 1 d . .
N6 N 0.8495(3) -0.2622(3) -0.0289(3) 0.0604(15) Uani 1 d . .
N7 N 0.8804(3) -0.3038(3) -0.0682(3) 0.0614(15) Uani 1 d . .
N8 N 0.8555(3) -0.0745(2) -0.0916(3) 0.0570(14) Uani 1 d . .
H8 H 0.8933(3) -0.0756(2) -0.1145(3) 0.068 Uiso 1 calc R .
N9 N 0.9122(3) -0.1448(3) 0.0325(3) 0.0593(14) Uani 1 d . .
H9 H 0.9551(3) -0.1667(3) 0.0369(3) 0.071 Uiso 1 calc R .
C1 C 1.0465(5) -0.0867(4) -0.0467(4) 0.083(2) Uani 1 d . .
H1A H 1.0010(5) -0.0759(4) -0.0268(4) 0.125 Uiso 1 calc R .
H1B H 1.0569(5) -0.0532(4) -0.0750(4) 0.125 Uiso 1 calc R .
H1C H 1.0914(5) -0.0921(4) -0.0153(4) 0.125 Uiso 1 calc R .
C2 C 1.0309(4) -0.1476(4) -0.0832(4) 0.068(2) Uani 1 d . .
C3 C 1.0801(4) -0.1791(5) -0.1180(4) 0.084(3) Uani 1 d . .
H3 H 1.1307(4) -0.1670(5) -0.1247(4) 0.101 Uiso 1 calc R .
C4 C 1.0400(5) -0.2321(4) -0.1412(4) 0.082(2) Uani 1 d . .
C5 C 1.0675(6) -0.2824(5) -0.1836(6) 0.120(4) Uani 1 d . .
H5A H 1.0271(6) -0.3140(5) -0.1923(6) 0.180 Uiso 1 calc R .
H5B H 1.1148(6) -0.3018(5) -0.1631(6) 0.180 Uiso 1 calc R .
H5C H 1.0780(6) -0.2633(5) -0.2223(6) 0.180 Uiso 1 calc R .
C6 C 0.6726(4) -0.1317(4) -0.1705(4) 0.079(2) Uani 1 d . .
H6A H 0.6899(4) -0.1127(4) -0.1304(4) 0.119 Uiso 1 calc R .
H6B H 0.6199(4) -0.1477(4) -0.1709(4) 0.119 Uiso 1 calc R .
H6C H 0.6733(4) -0.1005(4) -0.2031(4) 0.119 Uiso 1 calc R .
C7 C 0.7270(4) -0.1855(3) -0.1817(3) 0.060(2) Uani 1 d . .
C8 C 0.7214(4) -0.2241(4) -0.2339(4) 0.070(2) Uani 1 d . .
H8 H 0.6826(4) -0.2233(4) -0.2686(4) 0.084 Uiso 1 calc R .
C9 C 0.7858(4) -0.2645(3) -0.2238(4) 0.065(2) Uani 1 d . .
C10 C 0.8101(6) -0.3163(4) -0.2658(4) 0.098(3) Uani 1 d . .
H10A H 0.8575(6) -0.3361(4) -0.2460(4) 0.147 Uiso 1 calc R .
H10B H 0.8196(6) -0.2983(4) -0.3054(4) 0.147 Uiso 1 calc R .
H10C H 0.7688(6) -0.3473(4) -0.2729(4) 0.147 Uiso 1 calc R .
C11 C 0.7972(6) -0.2662(4) 0.0735(4) 0.084(2) Uani 1 d . .
H11A H 0.7914(6) -0.2213(4) 0.0665(4) 0.127 Uiso 1 calc R .
H11B H 0.8316(6) -0.2736(4) 0.1120(4) 0.127 Uiso 1 calc R .
H11C H 0.7465(6) -0.2847(4) 0.0766(4) 0.127 Uiso 1 calc R .
C12 C 0.8318(5) -0.2957(4) 0.0200(4) 0.069(2) Uani 1 d . .
C13 C 0.8499(6) -0.3591(4) 0.0114(5) 0.087(3) Uani 1 d . .
H13 H 0.8425(6) -0.3926(4) 0.0382(5) 0.104 Uiso 1 calc R .
C14 C 0.8805(5) -0.3626(4) -0.0442(4) 0.076(2) Uani 1 d . .
C15 C 0.9106(7) -0.4206(4) -0.0752(5) 0.116(4) Uani 1 d . .
H15A H 0.9287(7) -0.4086(4) -0.1141(5) 0.174 Uiso 1 calc R .
H15B H 0.8687(7) -0.4511(4) -0.0834(5) 0.174 Uiso 1 calc R .
H15C H 0.9535(7) -0.4390(4) -0.0477(5) 0.174 Uiso 1 calc R .
C16 C 0.8217(4) -0.0144(3) -0.0948(3) 0.051(2) Uani 1 d . .
C17 C 0.8599(4) 0.0360(3) -0.1204(3) 0.058(2) Uani 1 d . .
H17 H 0.9061(4) 0.0284(3) -0.1379(3) 0.070 Uiso 1 calc R .
C18 C 0.8299(4) 0.0969(3) -0.1203(3) 0.059(2) Uani 1 d . .
H18 H 0.8558(4) 0.1296(3) -0.1383(3) 0.070 Uiso 1 calc R .
C19 C 0.7616(4) 0.1104(3) -0.0937(3) 0.048(2) Uani 1 d . .
C20 C 0.7224(4) 0.0596(3) -0.0696(3) 0.053(2) Uani 1 d . .
H20 H 0.6758(4) 0.0670(3) -0.0526(3) 0.064 Uiso 1 calc R .
C21 C 0.7513(4) -0.0012(3) -0.0706(3) 0.054(2) Uani 1 d . .
H21 H 0.7235(4) -0.0343(3) -0.0549(3) 0.065 Uiso 1 calc R .
C22 C 0.9039(4) -0.1079(3) 0.0843(3) 0.053(2) Uani 1 d . .
C23 C 0.8500(4) -0.0574(3) 0.0797(3) 0.063(2) Uani 1 d . .
H23 H 0.8189(4) -0.0497(3) 0.0415(3) 0.075 Uiso 1 calc R .
C24 C 0.8421(4) -0.0192(3) 0.1301(3) 0.059(2) Uani 1 d . .
H24 H 0.8062(4) 0.0142(3) 0.1250(3) 0.071 Uiso 1 calc R .
C25 C 0.8858(4) -0.0285(3) 0.1890(3) 0.055(2) Uani 1 d . .
C26 C 0.9417(4) -0.0776(3) 0.1928(3) 0.059(2) Uani 1 d . .
H26 H 0.9738(4) -0.0841(3) 0.2308(3) 0.071 Uiso 1 calc R .
C27 C 0.9508(4) -0.1161(3) 0.1432(3) 0.057(2) Uani 1 d . .
H27 H 0.9883(4) -0.1483(3) 0.1481(3) 0.068 Uiso 1 calc R .
C28 C 0.8820(5) 0.0123(3) 0.2443(3) 0.067(2) Uani 1 d . .
B1 B 0.9012(5) -0.2804(4) -0.1322(4) 0.062(2) Uani 1 d . .
H1 H 0.9173(5) -0.3166(4) -0.1562(4) 0.075 Uiso 1 calc R .
Mo1' Mo 0.56728(3) 0.25235(3) 0.19089(3) 0.0525(2) Uani 1 d . .
O1' O 0.5141(3) 0.1311(3) 0.1293(3) 0.080(2) Uani 1 d . .
O2' O 0.7421(3) 0.2110(2) -0.1396(2) 0.0717(14) Uani 1 d . .
N1' N 0.5359(3) 0.1791(3) 0.1557(3) 0.0583(14) Uani 1 d . .
N2' N 0.6049(3) 0.3473(2) 0.2319(3) 0.0552(14) Uani 1 d . .
N3' N 0.5534(3) 0.3824(2) 0.2620(3) 0.0546(14) Uani 1 d . .
N4' N 0.5054(3) 0.2411(3) 0.2742(3) 0.0568(14) Uani 1 d . .
N5' N 0.4744(3) 0.2934(3) 0.2999(3) 0.0557(14) Uani 1 d . .
N6' N 0.4534(3) 0.3022(3) 0.1601(3) 0.0583(14) Uani 1 d . .
N7' N 0.4267(3) 0.3475(3) 0.1982(3) 0.0582(15) Uani 1 d . .
N8' N 0.6668(3) 0.2207(3) 0.2392(3) 0.0576(14) Uani 1 d . .
H8' H 0.6858(3) 0.2484(3) 0.2665(3) 0.069 Uiso 1 calc R .
N9' N 0.6049(3) 0.2870(3) 0.1119(3) 0.0593(15) Uani 1 d . .
H9' H 0.6046(3) 0.3278(3) 0.1101(3) 0.071 Uiso 1 calc R .
C1' C 0.7424(4) 0.3602(4) 0.2070(4) 0.076(2) Uani 1 d . .
H1'A H 0.7320(4) 0.3193(4) 0.1880(4) 0.114 Uiso 1 calc R .
H1'B H 0.7861(4) 0.3571(4) 0.2399(4) 0.114 Uiso 1 calc R .
H1'C H 0.7551(4) 0.3898(4) 0.1757(4) 0.114 Uiso 1 calc R .
C2' C 0.6711(4) 0.3827(3) 0.2340(3) 0.054(2) Uani 1 d . .
C3' C 0.6613(4) 0.4392(3) 0.2654(3) 0.062(2) Uani 1 d . .
H3' H 0.6984(4) 0.4715(3) 0.2732(3) 0.075 Uiso 1 calc R .
C4' C 0.5876(4) 0.4383(3) 0.2824(3) 0.057(2) Uani 1 d . .
C5' C 0.5464(5) 0.4857(3) 0.3185(4) 0.078(2) Uani 1 d . .
H5'A H 0.4942(5) 0.4708(3) 0.3226(4) 0.116 Uiso 1 calc R .
H5'B H 0.5430(5) 0.5256(3) 0.2966(4) 0.116 Uiso 1 calc R .
H5'C H 0.5755(5) 0.4912(3) 0.3596(4) 0.116 Uiso 1 calc R .
C6' C 0.5268(5) 0.1285(4) 0.3018(4) 0.083(2) Uani 1 d . .
H6'A H 0.5493(5) 0.1283(4) 0.2630(4) 0.125 Uiso 1 calc R .
H6'B H 0.4834(5) 0.0991(4) 0.2989(4) 0.125 Uiso 1 calc R .
H6'C H 0.5662(5) 0.1162(4) 0.3357(4) 0.125 Uiso 1 calc R .
C7' C 0.4981(4) 0.1928(4) 0.3137(3) 0.062(2) Uani 1 d . .
C8' C 0.4618(5) 0.2137(4) 0.3641(3) 0.072(2) Uani 1 d . .
H8' H 0.4489(5) 0.1893(4) 0.3976(3) 0.086 Uiso 1 calc R .
C9' C 0.4486(4) 0.2774(4) 0.3550(3) 0.066(2) Uani 1 d . .
C10' C 0.4152(6) 0.3249(5) 0.3956(4) 0.099(3) Uani 1 d . .
H10D H 0.4138(6) 0.3658(5) 0.3757(4) 0.149 Uiso 1 calc R .
H10E H 0.4477(6) 0.3270(5) 0.4356(4) 0.149 Uiso 1 calc R .
H10F H 0.3626(6) 0.3125(5) 0.4017(4) 0.149 Uiso 1 calc R .
C11' C 0.4145(5) 0.2604(4) 0.0517(4) 0.082(2) Uani 1 d . .
H11D H 0.4605(5) 0.2344(4) 0.0625(4) 0.123 Uiso 1 calc R .
H11E H 0.4213(5) 0.2860(4) 0.0158(4) 0.123 Uiso 1 calc R .
H11F H 0.3690(5) 0.2337(4) 0.0421(4) 0.123 Uiso 1 calc R .
C12' C 0.4034(4) 0.3024(4) 0.1060(4) 0.066(2) Uani 1 d . .
C13' C 0.3446(5) 0.3465(4) 0.1097(4) 0.081(2) Uani 1 d . .
H13' H 0.3022(5) 0.3553(4) 0.0791(4) 0.098 Uiso 1 calc R .
C14' C 0.3611(4) 0.3752(4) 0.1679(4) 0.073(2) Uani 1 d . .
C15' C 0.3202(6) 0.4285(5) 0.1965(5) 0.107(3) Uani 1 d . .
H15D H 0.3466(6) 0.4372(5) 0.2379(5) 0.161 Uiso 1 calc R .
H15E H 0.2664(6) 0.4169(5) 0.1990(5) 0.161 Uiso 1 calc R .
H15F H 0.3214(6) 0.4657(5) 0.1708(5) 0.161 Uiso 1 calc R .
C16' C 0.7153(4) 0.1671(3) 0.2421(3) 0.057(2) Uani 1 d . .
C17' C 0.7927(5) 0.1708(4) 0.2748(3) 0.071(2) Uani 1 d . .
H17' H 0.8091(5) 0.2079(4) 0.2962(3) 0.086 Uiso 1 calc R .
C18' C 0.8440(5) 0.1203(4) 0.2754(3) 0.071(2) Uani 1 d . .
H18' H 0.8946(5) 0.1238(4) 0.2972(3) 0.086 Uiso 1 calc R .
C19' C 0.8217(5) 0.0635(3) 0.2437(3) 0.063(2) Uani 1 d . .
C20' C 0.7434(4) 0.0584(3) 0.2142(3) 0.062(2) Uani 1 d . .
H20' H 0.7263(4) 0.0206(3) 0.1946(3) 0.074 Uiso 1 calc R .
C21' C 0.6914(4) 0.1090(3) 0.2139(3) 0.063(2) Uani 1 d . .
H21' H 0.6397(4) 0.1043(3) 0.1946(3) 0.075 Uiso 1 calc R .
C22' C 0.6312(4) 0.2587(3) 0.0603(3) 0.056(2) Uani 1 d . .
C23' C 0.6727(4) 0.2008(3) 0.0683(3) 0.058(2) Uani 1 d . .
H23' H 0.6795(4) 0.1810(3) 0.1074(3) 0.070 Uiso 1 calc R .
C24' C 0.7035(4) 0.1734(3) 0.0182(3) 0.057(2) Uani 1 d . .
H24' H 0.7309(4) 0.1353(3) 0.0241(3) 0.068 Uiso 1 calc R .
C25' C 0.6943(4) 0.2018(3) -0.0412(3) 0.052(2) Uani 1 d . .
C26' C 0.6541(4) 0.2595(3) -0.0487(3) 0.063(2) Uani 1 d . .
H26' H 0.6483(4) 0.2796(3) -0.0877(3) 0.076 Uiso 1 calc R .
C27' C 0.6228(4) 0.2871(3) 0.0007(3) 0.064(2) Uani 1 d . .
H27' H 0.5956(4) 0.3253(3) -0.0056(3) 0.077 Uiso 1 calc R .
C28' C 0.7328(4) 0.1770(3) -0.0952(3) 0.053(2) Uani 1 d . .
B1' B 0.4691(5) 0.3576(4) 0.2649(4) 0.061(2) Uani 1 d . .
H1' H 0.4397(5) 0.3882(4) 0.2874(4) 0.073 Uiso 1 calc R .
Cl1 Cl 0.0748(8) 0.1245(8) 0.2439(6) 0.136(5) Uani 0.33 d P .
Cl2 Cl 0.1947(8) 0.0584(7) 0.3164(8) 0.191(6) Uani 0.33 d P .
Cl3 Cl 0.0718(11) 0.1595(10) 0.2936(14) 0.145(8) Uani 0.17 d P .
Cl4 Cl 0.1503(20) 0.0540(21) 0.2699(11) 0.221(17) Uani 0.17 d P .
C100 C 0.0990(22) 0.0922(30) 0.2780(31) 0.287(37) Uani 0.50 d P .
OW1 O 0.1179(30) 0.6870(30) 0.0234(24) 0.180(17) Uiso 0.25 d P .
OW2 O 0.5364(21) 0.4656(18) 0.0979(17) 0.150(12) Uiso 0.25 d P .
OW3 O 0.0557(11) 0.7174(9) 0.0666(10) 0.132(5) Uiso 0.50 d P .
OW4 O 0.8898(31) 0.3782(27) -0.0284(26) 0.202(19) Uiso 0.25 d P .
OW5 O 0.2622(27) 0.5583(23) 0.0577(22) 0.193(17) Uiso 0.25 d P .
OW6 O 0.0841(24) 0.7328(20) 0.0286(20) 0.140(12) Uiso 0.25 d P .
OW7 O 0.1388(29) 0.6517(26) -0.0067(25) 0.178(17) Uiso 0.25 d P .
OW8 O 0.0369(16) 0.7235(13) 0.1058(15) 0.101(8) Uiso 0.25 d P .
OW9 O 0.1785(29) 0.5903(25) -0.0017(23) 0.197(17) Uiso 0.25 d P .
OW10 O 0.5697(8) 0.0005(7) 0.0327(6) 0.118(3) Uiso 0.75 d P .
OW11 O 0.5283(14) 0.0326(9) 0.0191(8) 0.128(5) Uiso 0.50 d P .
OW12 O 0.6105(6) 0.0031(5) 0.0624(5) 0.106(3) Uiso 0.75 d P .
OW13 O 0.5356(19) -0.0317(13) -0.0047(13) 0.193(9) Uiso 0.50 d P .

loop_
_atom_type_symbol
_atom_type_description
_atom_type_scat_dispersion_real
_atom_type_scat_dispersion_imag
_atom_type_scat_source
C C 0.0033 0.0016 'International Tables Vol C Tables 4.2.6.8 and 6.1.1.4'
H H 0.0000 0.0000 'International Tables Vol C Tables 4.2.6.8 and 6.1.1.4'
B B 0.0013 0.0007 'International Tables Vol C Tables 4.2.6.8 and 6.1.1.4'
N N 0.0061 0.0033 'International Tables Vol C Tables 4.2.6.8 and 6.1.1.4'
O O 0.0106 0.0060 'International Tables Vol C Tables 4.2.6.8 and 6.1.1.4'
Mo Mo -1.6832 0.6857 'International Tables Vol C Tables 4.2.6.8 and 6.1.1.4'
Cl Cl 0.1484 0.1585 'International Tables Vol C Tables 4.2.6.8 and 6.1.1.4'

loop_
_geom_angle_atom_site_label_1
_geom_angle_atom_site_label_2
_geom_angle_atom_site_label_3
_geom_angle
_geom_angle_site_symmetry_1
_geom_angle_site_symmetry_3
_geom_angle_publ_flag
N1 Mo1 N8 96.1(2) . . ?
N1 Mo1 N9 94.0(2) . . ?
N8 Mo1 N9 100.5(2) . . ?
N1 Mo1 N4 95.2(2) . . ?
N8 Mo1 N4 91.5(2) . . ?
N9 Mo1 N4 163.9(2) . . ?
N1 Mo1 N6 96.3(2) . . ?
N8 Mo1 N6 164.9(2) . . ?
N9 Mo1 N6 87.3(2) . . ?
N4 Mo1 N6 78.7(2) . . ?
N1 Mo1 N2 178.4(2) . . ?
N8 Mo1 N2 84.5(2) . . ?
N9 Mo1 N2 84.4(2) . . ?
N4 Mo1 N2 86.2(2) . . ?
N6 Mo1 N2 83.4(2) . . ?
O1 N1 Mo1 178.7(5) . . ?
C2 N2 N3 106.8(5) . . ?
C2 N2 Mo1 134.3(5) . . ?
N3 N2 Mo1 118.7(4) . . ?
C4 N3 N2 108.3(6) . . ?
C4 N3 B1 131.4(6) . . ?
N2 N3 B1 120.2(5) . . ?
C7 N4 N5 106.1(5) . . ?
C7 N4 Mo1 133.5(4) . . ?
N5 N4 Mo1 120.2(4) . . ?
C9 N5 N4 110.0(5) . . ?
C9 N5 B1 130.5(6) . . ?
N4 N5 B1 119.4(5) . . ?
C12 N6 N7 107.0(6) . . ?
C12 N6 Mo1 133.3(5) . . ?
N7 N6 Mo1 119.5(4) . . ?
C14 N7 N6 109.7(6) . . ?
C14 N7 B1 130.4(6) . . ?
N6 N7 B1 119.7(6) . . ?
C16 N8 Mo1 141.1(4) . . ?
C22 N9 Mo1 134.3(5) . . ?
N2 C2 C3 109.5(7) . . ?
N2 C2 C1 122.4(6) . . ?
C3 C2 C1 128.1(7) . . ?
C2 C3 C4 106.3(7) . . ?
N3 C4 C3 109.1(7) . . ?
N3 C4 C5 123.2(8) . . ?
C3 C4 C5 127.7(8) . . ?
N4 C7 C8 110.5(6) . . ?
N4 C7 C6 122.9(6) . . ?
C8 C7 C6 126.5(7) . . ?
C7 C8 C9 105.4(7) . . ?
N5 C9 C8 107.9(6) . . ?
N5 C9 C10 123.3(7) . . ?
C8 C9 C10 128.8(7) . . ?
N6 C12 C13 109.0(7) . . ?
N6 C12 C11 122.6(7) . . ?
C13 C12 C11 128.3(8) . . ?
C14 C13 C12 106.6(8) . . ?
N7 C14 C13 107.7(7) . . ?
N7 C14 C15 124.2(8) . . ?
C13 C14 C15 128.1(8) . . ?
N8 C16 C17 120.0(6) . . ?
N8 C16 C21 122.4(6) . . ?
C17 C16 C21 117.6(6) . . ?
C18 C17 C16 120.9(6) . . ?
C17 C18 C19 121.4(6) . . ?
C18 C19 C20 117.5(6) . . ?
C18 C19 C28' 118.4(6) . . ?
C20 C19 C28' 124.0(6) . . ?
C21 C20 C19 121.2(6) . . ?
C20 C21 C16 121.3(6) . . ?
N9 C22 C23 120.5(6) . . ?
N9 C22 C27 123.0(6) . . ?
C23 C22 C27 116.4(6) . . ?
C24 C23 C22 121.5(7) . . ?
C23 C24 C25 122.4(6) . . ?
C24 C25 C26 116.0(6) . . ?
C24 C25 C28 124.9(6) . . ?
C26 C25 C28 118.9(6) . . ?
C27 C26 C25 122.5(7) . . ?
C26 C27 C22 121.1(6) . . ?
O2 C28 C25 120.4(7) . . ?
O2 C28 C19' 118.4(6) . . ?
C25 C28 C19' 121.2(6) . . ?
N3 B1 N7 110.1(6) . . ?
N3 B1 N5 110.1(6) . . ?
N7 B1 N5 108.4(6) . . ?
N1' Mo1' N8' 96.9(2) . . ?
N1' Mo1' N9' 94.0(2) . . ?
N8' Mo1' N9' 102.3(2) . . ?
N1' Mo1' N4' 95.8(2) . . ?
N8' Mo1' N4' 90.6(2) . . ?
N9' Mo1' N4' 162.7(2) . . ?
N1' Mo1' N6' 94.6(2) . . ?
N8' Mo1' N6' 164.8(2) . . ?
N9' Mo1' N6' 86.7(2) . . ?
N4' Mo1' N6' 78.4(2) . . ?
N1' Mo1' N2' 177.6(2) . . ?
N8' Mo1' N2' 85.0(2) . . ?
N9' Mo1' N2' 84.2(2) . . ?
N4' Mo1' N2' 85.5(2) . . ?
N6' Mo1' N2' 83.7(2) . . ?
O1' N1' Mo1' 177.0(6) . . ?
C2' N2' N3' 105.8(5) . . ?
C2' N2' Mo1' 134.4(4) . . ?
N3' N2' Mo1' 119.7(4) . . ?
C4' N3' N2' 110.1(5) . . ?
C4' N3' B1' 130.1(5) . . ?
N2' N3' B1' 119.7(5) . . ?
C7' N4' N5' 106.5(5) . . ?
C7' N4' Mo1' 133.4(5) . . ?
N5' N4' Mo1' 119.4(4) . . ?
C9' N5' N4' 109.7(6) . . ?
C9' N5' B1' 129.6(6) . . ?
N4' N5' B1' 120.7(5) . . ?
C12' N6' N7' 106.8(6) . . ?
C12' N6' Mo1' 133.3(5) . . ?
N7' N6' Mo1' 119.7(4) . . ?
C14' N7' N6' 109.4(6) . . ?
C14' N7' B1' 130.6(6) . . ?
N6' N7' B1' 119.9(6) . . ?
C16' N8' Mo1' 139.2(5) . . ?
C22' N9' Mo1' 133.2(5) . . ?
N2' C2' C3' 109.6(6) . . ?
N2' C2' C1' 122.3(6) . . ?
C3' C2' C1' 128.0(6) . . ?
C4' C3' C2' 107.1(6) . . ?
C3' C4' N3' 107.4(6) . . ?
C3' C4' C5' 130.3(6) . . ?
N3' C4' C5' 122.2(6) . . ?
N4' C7' C8' 109.8(7) . . ?
N4' C7' C6' 121.9(6) . . ?
C8' C7' C6' 128.3(7) . . ?
C9' C8' C7' 106.3(7) . . ?
N5' C9' C8' 107.7(6) . . ?
N5' C9' C10' 122.3(7) . . ?
C8' C9' C10' 130.0(7) . . ?
N6' C12' C13' 109.7(7) . . ?
N6' C12' C11' 122.5(7) . . ?
C13' C12' C11' 127.8(8) . . ?
C12' C13' C14' 106.4(7) . . ?
N7' C14' C13' 107.8(7) . . ?
N7' C14' C15' 121.9(8) . . ?
C13' C14' C15' 130.3(8) . . ?
N8' C16' C21' 123.3(7) . . ?
N8' C16' C17' 119.2(6) . . ?
C21' C16' C17' 117.5(7) . . ?
C18' C17' C16' 120.9(7) . . ?
C17' C18' C19' 121.4(7) . . ?
C18' C19' C20' 117.8(7) . . ?
C18' C19' C28 117.9(7) . . ?
C20' C19' C28 124.3(7) . . ?
C21' C20' C19' 120.9(7) . . ?
C20' C21' C16' 121.2(7) . . ?
N9' C22' C27' 122.7(6) . . ?
N9' C22' C23' 119.1(6) . . ?
C27' C22' C23' 118.1(6) . . ?
C24' C23' C22' 120.2(6) . . ?
C23' C24' C25' 121.3(6) . . ?
C26' C25' C24' 118.3(6) . . ?
C26' C25' C28' 118.3(6) . . ?
C24' C25' C28' 123.1(6) . . ?
C27' C26' C25' 120.9(6) . . ?
C26' C27' C22' 121.1(6) . . ?
O2' C28' C19 119.7(6) . . ?
O2' C28' C25' 120.9(6) . . ?
C19 C28' C25' 119.4(6) . . ?
N7' B1' N3' 109.8(6) . . ?
N7' B1' N5' 108.9(6) . . ?
N3' B1' N5' 108.7(6) . . ?
C100 Cl1 Cl3 81.4(28) . . ?
C100 Cl1 Cl4 30.4(30) . . ?
Cl3 Cl1 Cl4 106.6(13) . . ?
Cl4 Cl2 C100 39.4(20) . . ?
Cl1 Cl3 C100 42.0(27) . . ?
Cl2 Cl4 C100 102.9(32) . . ?
Cl2 Cl4 Cl1 120.0(26) . . ?
C100 Cl4 Cl1 25.7(39) . . ?
Cl1 C100 Cl4 123.9(65) . . ?
Cl1 C100 Cl3 56.6(30) . . ?
Cl4 C100 Cl3 151.8(45) . . ?
Cl1 C100 Cl2 143.1(53) . . ?
Cl4 C100 Cl2 37.7(18) . . ?
Cl3 C100 Cl2 121.7(26) . . ?
OW7 OW1 OW6 149.0(70) . . ?
OW7 OW1 OW4 53.3(42) . 3_665 ?
OW6 OW1 OW4 141.2(60) . 3_665 ?
OW7 OW1 OW3 154.8(58) . . ?
OW6 OW1 OW3 40.0(30) . . ?
OW4 OW1 OW3 105.7(44) 3_665 . ?
OW8 OW3 OW6 152.8(40) . . ?
OW8 OW3 OW1 151.5(33) . . ?
OW6 OW3 OW1 44.0(27) . . ?
OW7 OW4 OW1 49.2(37) 3_665 3_665 ?
OW7 OW4 OW9 63.5(42) 3_665 3_665 ?
OW1 OW4 OW9 107.9(50) 3_665 3_665 ?
OW3 OW6 OW1 96.0(48) . . ?
OW1 OW7 OW4 77.5(53) . 3_665 ?
OW1 OW7 OW9 139.2(62) . . ?
OW4 OW7 OW9 72.3(45) 3_665 . ?
OW7 OW9 OW4 44.3(28) . 3_665 ?
OW12 OW10 OW11 129.3(24) . . ?
OW12 OW10 OW13 145.3(26) . . ?
OW11 OW10 OW13 85.4(18) . . ?
OW10 OW11 OW13 135.6(27) . 3_655 ?
OW10 OW11 OW13 51.8(16) . . ?
OW13 OW11 OW13 90.7(24) 3_655 . ?
OW10 OW11 OW12 23.7(12) . . ?
OW13 OW11 OW12 150.5(22) 3_655 . ?
OW13 OW11 OW12 75.4(22) . . ?
OW10 OW11 OW11 86.2(18) . 3_655 ?
OW13 OW11 OW11 53.5(18) 3_655 3_655 ?
OW13 OW11 OW11 37.2(13) . 3_655 ?
OW12 OW11 OW11 108.9(19) . 3_655 ?
OW10 OW12 OW11 27.0(12) . . ?
OW11 OW13 OW10 127.1(29) 3_655 . ?
OW11 OW13 OW11 89.3(24) 3_655 . ?
OW10 OW13 OW11 42.9(14) . . ?

loop_
_geom_bond_atom_site_label_1
_geom_bond_atom_site_label_2
_geom_bond_distance
_geom_bond_site_symmetry_2
_geom_bond_publ_flag
Mo1 N1 1.748(6) . ?
Mo1 N8 1.991(5) . ?
Mo1 N9 2.023(6) . ?
Mo1 N4 2.209(5) . ?
Mo1 N6 2.227(6) . ?
Mo1 N2 2.239(5) . ?
O1 N1 1.214(7) . ?
O2 C28 1.243(9) . ?
N2 C2 1.349(9) . ?
N2 N3 1.378(8) . ?
N3 C4 1.337(10) . ?
N3 B1 1.525(10) . ?
N4 C7 1.336(9) . ?
N4 N5 1.367(7) . ?
N5 C9 1.334(9) . ?
N5 B1 1.546(10) . ?
N6 C12 1.331(9) . ?
N6 N7 1.366(8) . ?
N7 C14 1.340(10) . ?
N7 B1 1.541(11) . ?
N8 C16 1.390(8) . ?
N9 C22 1.378(8) . ?
C1 C2 1.508(11) . ?
C2 C3 1.366(11) . ?
C3 C4 1.368(12) . ?
C4 C5 1.509(12) . ?
C6 C7 1.505(10) . ?
C7 C8 1.375(10) . ?
C8 C9 1.384(10) . ?
C9 C10 1.507(10) . ?
C11 C12 1.491(11) . ?
C12 C13 1.389(11) . ?
C13 C14 1.363(12) . ?
C14 C15 1.513(11) . ?
C16 C17 1.395(9) . ?
C16 C21 1.396(9) . ?
C17 C18 1.383(9) . ?
C18 C19 1.391(9) . ?
C19 C20 1.396(9) . ?
C19 C28' 1.486(9) . ?
C20 C21 1.375(9) . ?
C22 C23 1.402(9) . ?
C22 C27 1.414(9) . ?
C23 C24 1.368(9) . ?
C24 C25 1.393(9) . ?
C25 C26 1.403(9) . ?
C25 C28 1.473(9) . ?
C26 C27 1.363(9) . ?
C28 C19' 1.491(10) . ?
Mo1' N1' 1.770(6) . ?
Mo1' N8' 1.987(6) . ?
Mo1' N9' 2.023(5) . ?
Mo1' N4' 2.202(6) . ?
Mo1' N6' 2.233(6) . ?
Mo1' N2' 2.246(5) . ?
O1' N1' 1.195(7) . ?
O2' C28' 1.217(8) . ?
N2' C2' 1.350(8) . ?
N2' N3' 1.371(7) . ?
N3' C4' 1.361(8) . ?
N3' B1' 1.540(10) . ?
N4' C7' 1.340(9) . ?
N4' N5' 1.369(7) . ?
N5' C9' 1.354(9) . ?
N5' B1' 1.544(10) . ?
N6' C12' 1.349(9) . ?
N6' N7' 1.373(7) . ?
N7' C14' 1.353(9) . ?
N7' B1' 1.531(10) . ?
N8' C16' 1.397(8) . ?
N9' C22' 1.383(8) . ?
C1' C2' 1.490(10) . ?
C2' C3' 1.388(9) . ?
C3' C4' 1.356(9) . ?
C4' C5' 1.494(9) . ?
C6' C7' 1.473(10) . ?
C7' C8' 1.387(10) . ?
C8' C9' 1.370(11) . ?
C9' C10' 1.488(11) . ?
C11' C12' 1.492(11) . ?
C12' C13' 1.379(11) . ?
C13' C14' 1.382(11) . ?
C14' C15' 1.495(11) . ?
C16' C21' 1.403(9) . ?
C16' C17' 1.416(10) . ?
C17' C18' 1.378(10) . ?
C18' C19' 1.402(10) . ?
C19' C20' 1.407(10) . ?
C20' C21' 1.386(10) . ?
C22' C27' 1.400(10) . ?
C22' C23' 1.410(9) . ?
C23' C24' 1.381(9) . ?
C24' C25' 1.396(9) . ?
C25' C26' 1.395(9) . ?
C25' C28' 1.498(9) . ?
C26' C27' 1.375(10) . ?
Cl1 C100 1.04(7) . ?
Cl1 Cl3 1.30(3) . ?
Cl1 Cl4 2.00(4) . ?
Cl2 Cl4 1.17(3) . ?
Cl2 C100 1.87(5) . ?
Cl3 C100 1.54(5) . ?
Cl4 C100 1.22(4) . ?
OW1 OW7 1.07(6) . ?
OW1 OW6 1.14(6) . ?
OW1 OW4 1.39(7) 3_665 ?
OW1 OW3 1.63(6) . ?
OW3 OW8 0.95(3) . ?
OW3 OW6 1.05(4) . ?
OW4 OW7 1.14(6) 3_665 ?
OW4 OW1 1.39(7) 3_665 ?
OW4 OW9 1.55(6) 3_665 ?
OW7 OW4 1.14(6) 3_665 ?
OW7 OW9 1.46(6) . ?
OW9 OW4 1.55(6) 3_665 ?
OW10 OW12 0.881(12) . ?
OW10 OW11 1.00(2) . ?
OW10 OW13 1.15(3) . ?
OW11 OW13 1.10(2) 3_655 ?
OW11 OW13 1.46(3) . ?
OW11 OW12 1.70(3) . ?
OW11 OW11 1.81(4) 3_655 ?
OW13 OW11 1.10(2) 3_655 ?

loop_
_geom_torsion_atom_site_label_1
_geom_torsion_atom_site_label_2
_geom_torsion_atom_site_label_3
_geom_torsion_atom_site_label_4
_geom_torsion
_geom_torsion_site_symmetry_1
_geom_torsion_site_symmetry_2
_geom_torsion_site_symmetry_3
_geom_torsion_site_symmetry_4
_geom_torsion_publ_flag
N8 Mo1 N1 O1 -149.4(226) . . . . ?
N9 Mo1 N1 O1 -48.4(226) . . . . ?
N4 Mo1 N1 O1 118.5(226) . . . . ?
N6 Mo1 N1 O1 39.4(226) . . . . ?
N2 Mo1 N1 O1 -39.0(267) . . . . ?
N1 Mo1 N2 C2 -62.6(82) . . . . ?
N8 Mo1 N2 C2 47.9(7) . . . . ?
N9 Mo1 N2 C2 -53.3(7) . . . . ?
N4 Mo1 N2 C2 139.8(7) . . . . ?
N6 Mo1 N2 C2 -141.2(7) . . . . ?
N1 Mo1 N2 N3 123.6(78) . . . . ?
N8 Mo1 N2 N3 -125.9(5) . . . . ?
N9 Mo1 N2 N3 132.9(5) . . . . ?
N4 Mo1 N2 N3 -34.0(5) . . . . ?
N6 Mo1 N2 N3 45.0(5) . . . . ?
C2 N2 N3 C4 -0.4(8) . . . . ?
Mo1 N2 N3 C4 175.0(5) . . . . ?
C2 N2 N3 B1 177.3(6) . . . . ?
Mo1 N2 N3 B1 -7.3(8) . . . . ?
N1 Mo1 N4 C7 39.5(7) . . . . ?
N8 Mo1 N4 C7 -56.8(6) . . . . ?
N9 Mo1 N4 C7 164.5(7) . . . . ?
N6 Mo1 N4 C7 134.9(7) . . . . ?
N2 Mo1 N4 C7 -141.1(7) . . . . ?
N1 Mo1 N4 N5 -145.2(5) . . . . ?
N8 Mo1 N4 N5 118.5(5) . . . . ?
N9 Mo1 N4 N5 -20.2(10) . . . . ?
N6 Mo1 N4 N5 -49.8(5) . . . . ?
N2 Mo1 N4 N5 34.2(5) . . . . ?
C7 N4 N5 C9 -0.4(7) . . . . ?
Mo1 N4 N5 C9 -176.9(5) . . . . ?
C7 N4 N5 B1 -176.7(6) . . . . ?
Mo1 N4 N5 B1 6.8(8) . . . . ?
N1 Mo1 N6 C12 -40.4(7) . . . . ?
N8 Mo1 N6 C12 175.0(8) . . . . ?
N9 Mo1 N6 C12 53.4(7) . . . . ?
N4 Mo1 N6 C12 -134.5(7) . . . . ?
N2 Mo1 N6 C12 138.0(7) . . . . ?
N1 Mo1 N6 N7 145.0(5) . . . . ?
N8 Mo1 N6 N7 0.4(11) . . . . ?
N9 Mo1 N6 N7 -121.3(5) . . . . ?
N4 Mo1 N6 N7 50.9(5) . . . . ?
N2 Mo1 N6 N7 -36.6(5) . . . . ?
C12 N6 N7 C14 1.0(8) . . . . ?
Mo1 N6 N7 C14 176.9(5) . . . . ?
C12 N6 N7 B1 175.4(6) . . . . ?
Mo1 N6 N7 B1 -8.7(8) . . . . ?
N1 Mo1 N8 C16 10.1(7) . . . . ?
N9 Mo1 N8 C16 -85.2(7) . . . . ?
N4 Mo1 N8 C16 105.5(7) . . . . ?
N6 Mo1 N8 C16 154.7(7) . . . . ?
N2 Mo1 N8 C16 -168.4(7) . . . . ?
N1 Mo1 N9 C22 -28.9(6) . . . . ?
N8 Mo1 N9 C22 68.1(6) . . . . ?
N4 Mo1 N9 C22 -154.0(6) . . . . ?
N6 Mo1 N9 C22 -125.0(6) . . . . ?
N2 Mo1 N9 C22 151.4(6) . . . . ?
N3 N2 C2 C3 1.1(9) . . . . ?
Mo1 N2 C2 C3 -173.3(6) . . . . ?
N3 N2 C2 C1 -179.4(7) . . . . ?
Mo1 N2 C2 C1 6.2(12) . . . . ?
N2 C2 C3 C4 -1.3(10) . . . . ?
C1 C2 C3 C4 179.2(9) . . . . ?
N2 N3 C4 C3 -0.5(10) . . . . ?
B1 N3 C4 C3 -177.8(8) . . . . ?
N2 N3 C4 C5 -178.3(9) . . . . ?
B1 N3 C4 C5 4.3(15) . . . . ?
C2 C3 C4 N3 1.1(11) . . . . ?
C2 C3 C4 C5 178.8(10) . . . . ?
N5 N4 C7 C8 0.0(8) . . . . ?
Mo1 N4 C7 C8 175.8(5) . . . . ?
N5 N4 C7 C6 -177.5(7) . . . . ?
Mo1 N4 C7 C6 -1.7(11) . . . . ?
N4 C7 C8 C9 0.4(9) . . . . ?
C6 C7 C8 C9 177.7(8) . . . . ?
N4 N5 C9 C8 0.7(8) . . . . ?
B1 N5 C9 C8 176.4(7) . . . . ?
N4 N5 C9 C10 179.3(7) . . . . ?
B1 N5 C9 C10 -4.9(13) . . . . ?
C7 C8 C9 N5 -0.6(9) . . . . ?
C7 C8 C9 C10 -179.2(8) . . . . ?
N7 N6 C12 C13 -1.2(9) . . . . ?
Mo1 N6 C12 C13 -176.3(5) . . . . ?
N7 N6 C12 C11 179.4(7) . . . . ?
Mo1 N6 C12 C11 4.3(12) . . . . ?
N6 C12 C13 C14 1.0(10) . . . . ?
C11 C12 C13 C14 -179.7(8) . . . . ?
N6 N7 C14 C13 -0.4(9) . . . . ?
B1 N7 C14 C13 -174.0(7) . . . . ?
N6 N7 C14 C15 -180.0(8) . . . . ?
B1 N7 C14 C15 6.4(13) . . . . ?
C12 C13 C14 N7 -0.4(10) . . . . ?
C12 C13 C14 C15 179.2(9) . . . . ?
Mo1 N8 C16 C17 166.8(5) . . . . ?
Mo1 N8 C16 C21 -10.4(11) . . . . ?
N8 C16 C17 C18 -175.7(6) . . . . ?
C21 C16 C17 C18 1.6(10) . . . . ?
C16 C17 C18 C19 1.1(11) . . . . ?
C17 C18 C19 C20 -2.8(10) . . . . ?
C17 C18 C19 C28' 179.9(6) . . . . ?
C18 C19 C20 C21 1.8(10) . . . . ?
C28' C19 C20 C21 178.8(6) . . . . ?
C19 C20 C21 C16 1.0(10) . . . . ?
N8 C16 C21 C20 174.6(6) . . . . ?
C17 C16 C21 C20 -2.7(10) . . . . ?
Mo1 N9 C22 C23 -17.1(9) . . . . ?
Mo1 N9 C22 C27 166.2(5) . . . . ?
N9 C22 C23 C24 -178.5(6) . . . . ?
C27 C22 C23 C24 -1.5(10) . . . . ?
C22 C23 C24 C25 -0.9(11) . . . . ?
C23 C24 C25 C26 3.1(10) . . . . ?
C23 C24 C25 C28 177.7(7) . . . . ?
C24 C25 C26 C27 -2.9(10) . . . . ?
C28 C25 C26 C27 -177.8(7) . . . . ?
C25 C26 C27 C22 0.5(10) . . . . ?
N9 C22 C27 C26 178.6(6) . . . . ?
C23 C22 C27 C26 1.7(9) . . . . ?
C24 C25 C28 O2 -170.3(7) . . . . ?
C26 C25 C28 O2 4.2(11) . . . . ?
C24 C25 C28 C19' 8.1(11) . . . . ?
C26 C25 C28 C19' -177.5(7) . . . . ?
C4 N3 B1 N7 121.8(8) . . . . ?
N2 N3 B1 N7 -55.3(8) . . . . ?
C4 N3 B1 N5 -118.7(9) . . . . ?
N2 N3 B1 N5 64.1(8) . . . . ?
C14 N7 B1 N3 -121.4(8) . . . . ?
N6 N7 B1 N3 65.5(8) . . . . ?
C14 N7 B1 N5 118.1(8) . . . . ?
N6 N7 B1 N5 -54.9(8) . . . . ?
C9 N5 B1 N3 120.5(8) . . . . ?
N4 N5 B1 N3 -64.1(8) . . . . ?
C9 N5 B1 N7 -119.1(8) . . . . ?
N4 N5 B1 N7 56.3(8) . . . . ?
N8' Mo1' N1' O1' -132.6(96) . . . . ?
N9' Mo1' N1' O1' -29.6(96) . . . . ?
N4' Mo1' N1' O1' 136.1(96) . . . . ?
N6' Mo1' N1' O1' 57.4(96) . . . . ?
N2' Mo1' N1' O1' 12.0(137) . . . . ?
N1' Mo1' N2' C2' -91.7(54) . . . . ?
N8' Mo1' N2' C2' 53.0(6) . . . . ?
N9' Mo1' N2' C2' -49.9(6) . . . . ?
N4' Mo1' N2' C2' 144.0(6) . . . . ?
N6' Mo1' N2' C2' -137.2(6) . . . . ?
N1' Mo1' N2' N3' 86.9(54) . . . . ?
N8' Mo1' N2' N3' -128.3(5) . . . . ?
N9' Mo1' N2' N3' 128.7(5) . . . . ?
N4' Mo1' N2' N3' -37.3(5) . . . . ?
N6' Mo1' N2' N3' 41.4(5) . . . . ?
C2' N2' N3' C4' -0.2(7) . . . . ?
Mo1' N2' N3' C4' -179.2(4) . . . . ?
C2' N2' N3' B1' 176.5(6) . . . . ?
Mo1' N2' N3' B1' -2.5(8) . . . . ?
N1' Mo1' N4' C7' 45.1(7) . . . . ?
N8' Mo1' N4' C7' -51.9(7) . . . . ?
N9' Mo1' N4' C7' 169.4(7) . . . . ?
N6' Mo1' N4' C7' 138.7(7) . . . . ?
N2' Mo1' N4' C7' -136.8(7) . . . . ?
N1' Mo1' N4' N5' -145.4(5) . . . . ?
N8' Mo1' N4' N5' 117.6(5) . . . . ?
N9' Mo1' N4' N5' -21.1(10) . . . . ?
N6' Mo1' N4' N5' -51.8(4) . . . . ?
N2' Mo1' N4' N5' 32.7(5) . . . . ?
C7' N4' N5' C9' 0.2(7) . . . . ?
Mo1' N4' N5' C9' -171.9(4) . . . . ?
C7' N4' N5' B1' -176.9(6) . . . . ?
Mo1' N4' N5' B1' 11.0(8) . . . . ?
N1' Mo1' N6' C12' -41.7(7) . . . . ?
N8' Mo1' N6' C12' 179.1(7) . . . . ?
N9' Mo1' N6' C12' 52.1(6) . . . . ?
N4' Mo1' N6' C12' -136.7(7) . . . . ?
N2' Mo1' N6' C12' 136.6(6) . . . . ?
N1' Mo1' N6' N7' 145.8(5) . . . . ?
N8' Mo1' N6' N7' 6.6(11) . . . . ?
N9' Mo1' N6' N7' -120.5(5) . . . . ?
N4' Mo1' N6' N7' 50.8(4) . . . . ?
N2' Mo1' N6' N7' -35.9(5) . . . . ?
C12' N6' N7' C14' 0.1(7) . . . . ?
Mo1' N6' N7' C14' 174.5(5) . . . . ?
C12' N6' N7' B1' 177.6(6) . . . . ?
Mo1' N6' N7' B1' -8.0(7) . . . . ?
N1' Mo1' N8' C16' 13.0(7) . . . . ?
N9' Mo1' N8' C16' -82.7(7) . . . . ?
N4' Mo1' N8' C16' 108.9(7) . . . . ?
N6' Mo1' N8' C16' 152.0(7) . . . . ?
N2' Mo1' N8' C16' -165.6(7) . . . . ?
N1' Mo1' N9' C22' -25.8(7) . . . . ?
N8' Mo1' N9' C22' 72.1(7) . . . . ?
N4' Mo1' N9' C22' -150.3(7) . . . . ?
N6' Mo1' N9' C22' -120.2(7) . . . . ?
N2' Mo1' N9' C22' 155.8(7) . . . . ?
N3' N2' C2' C3' 0.3(7) . . . . ?
Mo1' N2' C2' C3' 179.1(5) . . . . ?
N3' N2' C2' C1' 178.8(6) . . . . ?
Mo1' N2' C2' C1' -2.4(10) . . . . ?
N2' C2' C3' C4' -0.4(8) . . . . ?
C1' C2' C3' C4' -178.7(7) . . . . ?
C2' C3' C4' N3' 0.2(8) . . . . ?
C2' C3' C4' C5' 178.2(7) . . . . ?
N2' N3' C4' C3' 0.0(8) . . . . ?
B1' N3' C4' C3' -176.3(7) . . . . ?
N2' N3' C4' C5' -178.2(6) . . . . ?
B1' N3' C4' C5' 5.6(11) . . . . ?
N5' N4' C7' C8' 0.8(8) . . . . ?
Mo1' N4' C7' C8' 171.3(5) . . . . ?
N5' N4' C7' C6' -178.8(7) . . . . ?
Mo1' N4' C7' C6' -8.3(11) . . . . ?
N4' C7' C8' C9' -1.5(9) . . . . ?
C6' C7' C8' C9' 178.1(8) . . . . ?
N4' N5' C9' C8' -1.1(8) . . . . ?
B1' N5' C9' C8' 175.6(7) . . . . ?
N4' N5' C9' C10' 177.2(7) . . . . ?
B1' N5' C9' C10' -6.1(12) . . . . ?
C7' C8' C9' N5' 1.6(8) . . . . ?
C7' C8' C9' C10' -176.5(9) . . . . ?
N7' N6' C12' C13' -1.0(8) . . . . ?
Mo1' N6' C12' C13' -174.3(5) . . . . ?
N7' N6' C12' C11' 178.1(7) . . . . ?
Mo1' N6' C12' C11' 4.9(11) . . . . ?
N6' C12' C13' C14' 1.5(9) . . . . ?
C11' C12' C13' C14' -177.5(8) . . . . ?
N6' N7' C14' C13' 0.8(8) . . . . ?
B1' N7' C14' C13' -176.3(7) . . . . ?
N6' N7' C14' C15' -177.4(7) . . . . ?
B1' N7' C14' C15' 5.4(13) . . . . ?
C12' C13' C14' N7' -1.4(9) . . . . ?
C12' C13' C14' C15' 176.6(9) . . . . ?
Mo1' N8' C16' C21' -14.7(11) . . . . ?
Mo1' N8' C16' C17' 164.9(6) . . . . ?
N8' C16' C17' C18' -175.8(7) . . . . ?
C21' C16' C17' C18' 3.9(11) . . . . ?
C16' C17' C18' C19' 0.1(12) . . . . ?
C17' C18' C19' C20' -3.6(11) . . . . ?
C17' C18' C19' C28 177.3(7) . . . . ?
O2 C28 C19' C18' 35.0(11) . . . . ?
C25 C28 C19' C18' -143.4(7) . . . . ?
O2 C28 C19' C20' -144.1(8) . . . . ?
C25 C28 C19' C20' 37.5(11) . . . . ?
C18' C19' C20' C21' 3.1(10) . . . . ?
C28 C19' C20' C21' -177.8(6) . . . . ?
C19' C20' C21' C16' 0.9(10) . . . . ?
N8' C16' C21' C20' 175.3(6) . . . . ?
C17' C16' C21' C20' -4.4(10) . . . . ?
Mo1' N9' C22' C27' 151.9(6) . . . . ?
Mo1' N9' C22' C23' -32.4(10) . . . . ?
N9' C22' C23' C24' -176.2(7) . . . . ?
C27' C22' C23' C24' -0.4(10) . . . . ?
C22' C23' C24' C25' -0.1(11) . . . . ?
C23' C24' C25' C26' 1.0(11) . . . . ?
C23' C24' C25' C28' 174.3(6) . . . . ?
C24' C25' C26' C27' -1.3(11) . . . . ?
C28' C25' C26' C27' -175.0(7) . . . . ?
C25' C26' C27' C22' 0.8(12) . . . . ?
N9' C22' C27' C26' 175.7(7) . . . . ?
C23' C22' C27' C26' 0.0(11) . . . . ?
C18 C19 C28' O2' 33.5(9) . . . . ?
C20 C19 C28' O2' -143.6(7) . . . . ?
C18 C19 C28' C25' -145.2(6) . . . . ?
C20 C19 C28' C25' 37.8(9) . . . . ?
C26' C25' C28' O2' 13.9(10) . . . . ?
C24' C25' C28' O2' -159.5(7) . . . . ?
C26' C25' C28' C19 -167.5(6) . . . . ?
C24' C25' C28' C19 19.2(10) . . . . ?
C14' N7' B1' N3' -117.9(8) . . . . ?
N6' N7' B1' N3' 65.3(8) . . . . ?
C14' N7' B1' N5' 123.2(8) . . . . ?
N6' N7' B1' N5' -53.7(7) . . . . ?
C4' N3' B1' N7' 117.5(7) . . . . ?
N2' N3' B1' N7' -58.5(8) . . . . ?
C4' N3' B1' N5' -123.5(7) . . . . ?
N2' N3' B1' N5' 60.6(8) . . . . ?
C9' N5' B1' N7' -123.7(7) . . . . ?
N4' N5' B1' N7' 52.7(8) . . . . ?
C9' N5' B1' N3' 116.6(7) . . . . ?
N4' N5' B1' N3' -66.9(8) . . . . ?
C100 Cl1 Cl3 C100 0.000(8) . . . . ?
Cl4 Cl1 Cl3 C100 -17.2(32) . . . . ?
C100 Cl2 Cl4 C100 0.000(8) . . . . ?
C100 Cl2 Cl4 Cl1 20.7(38) . . . . ?
C100 Cl1 Cl4 Cl2 -52.8(59) . . . . ?
Cl3 Cl1 Cl4 Cl2 -17.5(35) . . . . ?
C100 Cl1 Cl4 C100 0.00(2) . . . . ?
Cl3 Cl1 Cl4 C100 35.3(58) . . . . ?
Cl3 Cl1 C100 Cl4 -145.9(54) . . . . ?
Cl4 Cl1 C100 Cl4 0.000(8) . . . . ?
Cl3 Cl1 C100 Cl3 0.000(7) . . . . ?
Cl4 Cl1 C100 Cl3 145.9(54) . . . . ?
Cl3 Cl1 C100 Cl2 -99.8(61) . . . . ?
Cl4 Cl1 C100 Cl2 46.1(53) . . . . ?
Cl2 Cl4 C100 Cl1 134.9(49) . . . . ?
Cl1 Cl4 C100 Cl1 0.000(10) . . . . ?
Cl2 Cl4 C100 Cl3 53.7(148) . . . . ?
Cl1 Cl4 C100 Cl3 -81.3(157) . . . . ?
Cl2 Cl4 C100 Cl2 0.000(9) . . . . ?
Cl1 Cl4 C100 Cl2 -134.9(49) . . . . ?
Cl1 Cl3 C100 Cl1 0.000(9) . . . . ?
Cl1 Cl3 C100 Cl4 100.5(151) . . . . ?
Cl1 Cl3 C100 Cl2 135.9(68) . . . . ?
Cl4 Cl2 C100 Cl1 -78.2(80) . . . . ?
Cl4 Cl2 C100 Cl4 0.000(12) . . . . ?
Cl4 Cl2 C100 Cl3 -153.4(86) . . . . ?
OW7 OW1 OW3 OW8 92.2(142) . . . . ?
OW6 OW1 OW3 OW8 -141.0(77) . . . . ?
OW4 OW1 OW3 OW8 61.4(80) 3_665 . . . ?
OW7 OW1 OW3 OW6 -126.8(150) . . . . ?
OW6 OW1 OW3 OW6 0.00(2) . . . . ?
OW4 OW1 OW3 OW6 -157.6(62) 3_665 . . . ?
OW8 OW3 OW6 OW1 139.0(78) . . . . ?
OW1 OW3 OW6 OW1 0.000(9) . . . . ?
OW7 OW1 OW6 OW3 138.5(124) . . . . ?
OW4 OW1 OW6 OW3 35.8(98) 3_665 . . . ?
OW3 OW1 OW6 OW3 0.000(12) . . . . ?
OW6 OW1 OW7 OW4 -130.4(129) . . . 3_665 ?
OW4 OW1 OW7 OW4 0.00(2) 3_665 . . 3_665 ?
OW3 OW1 OW7 OW4 -37.9(142) . . . 3_665 ?
OW6 OW1 OW7 OW9 -173.0(85) . . . . ?
OW4 OW1 OW7 OW9 -42.7(78) 3_665 . . . ?
OW3 OW1 OW7 OW9 -80.6(159) . . . . ?
OW1 OW7 OW9 OW4 44.0(81) . . . 3_665 ?
OW4 OW7 OW9 OW4 0.000(10) 3_665 . . 3_665 ?
OW12 OW10 OW11 OW13 -140.3(30) . . . 3_655 ?
OW13 OW10 OW11 OW13 38.5(45) . . . 3_655 ?
OW12 OW10 OW11 OW13 -178.7(30) . . . . ?
OW13 OW10 OW11 OW13 0.0 . . . . ?
OW12 OW10 OW11 OW12 0.0 . . . . ?
OW13 OW10 OW11 OW12 178.7(30) . . . . ?
OW12 OW10 OW11 OW11 -163.5(18) . . . 3_655 ?
OW13 OW10 OW11 OW11 15.3(18) . . . 3_655 ?
OW11 OW10 OW12 OW11 0.0 . . . . ?
OW13 OW10 OW12 OW11 -177.8(53) . . . . ?
OW10 OW11 OW12 OW10 0.0 . . . . ?
OW13 OW11 OW12 OW10 65.3(50) 3_655 . . . ?
OW13 OW11 OW12 OW10 1.0(24) . . . . ?
OW11 OW11 OW12 OW10 17.5(19) 3_655 . . . ?
OW12 OW10 OW13 OW11 145.2(28) . . . 3_655 ?
OW11 OW10 OW13 OW11 -33.1(39) . . . 3_655 ?
OW12 OW10 OW13 OW11 178.3(41) . . . . ?
OW11 OW10 OW13 OW11 0.0 . . . . ?
OW10 OW11 OW13 OW11 154.2(31) . . . 3_655 ?
OW13 OW11 OW13 OW11 -0.001(5) 3_655 . . 3_655 ?
OW12 OW11 OW13 OW11 153.7(22) . . . 3_655 ?
OW11 OW11 OW13 OW11 0.0 3_655 . . 3_655 ?
OW10 OW11 OW13 OW10 0.0 . . . . ?
OW13 OW11 OW13 OW10 -154.2(31) 3_655 . . . ?
OW12 OW11 OW13 OW10 -0.5(12) . . . . ?
OW11 OW11 OW13 OW10 -154.2(31) 3_655 . . . ?
